data_7036161
loop_
_publ_author_name
'Kova\<cevi\'c, Monika'
'Kodrin, Ivan'
'Cetina, Mario'
'Kmeti\<c, Ivana'
'Murati, Teuta'
'Semen\<ci\'c, Mojca \<Caki\'c'
'Roca, Sun\<cica'
'Bari\<si\'c, Lidija'

_publ_section_title
;
 The conjugates of ferrocene-1,1'-diamine and amino acids. A novel
 synthetic approach and conformational analysis.
;
_journal_issue 37
_journal_name_full 'Dalton transactions (Cambridge, England : 2003)'
_journal_page_first 16405
_journal_page_last 16420
_journal_paper_doi 10.1039/c5dt01610j
_journal_volume 44
_journal_year 2015
_chemical_absolute_configuration rmad
_chemical_formula_moiety 'C23 H32 Fe N4 O5, C H Cl3'
_chemical_formula_sum 'C24 H33 Cl3 Fe N4 O5'
_chemical_formula_weight 619.74
_chemical_melting_point 415.0(10)
_chemical_name_systematic
;
 ?
;
_space_group_IT_number 19
_symmetry_cell_setting orthorhombic
_symmetry_Int_Tables_number 19
_symmetry_space_group_name_Hall 'P 2ac 2ab'
_symmetry_space_group_name_H-M 'P 21 21 21'
_atom_sites_solution_hydrogens mixed
_atom_sites_solution_primary direct
_atom_sites_solution_secondary difmap
_audit_creation_date 2015-01-02T19:03:12-00:00
_audit_creation_method 'WinGX routine CIF_UPDATE'
_audit_update_record
;
2015-04-20 deposited with the CCDC.
2015-08-12 downloaded from the CCDC.
;
_cell_angle_alpha 90
_cell_angle_beta 90
_cell_angle_gamma 90
_cell_formula_units_Z 4
_cell_length_a 8.9475(4)
_cell_length_b 16.3934(11)
_cell_length_c 20.8167(17)
_cell_measurement_reflns_used 2371
_cell_measurement_temperature 295(2)
_cell_measurement_theta_max 24.8
_cell_measurement_theta_min 4.51
_cell_volume 3053.4(4)
_computing_cell_refinement 'CrysAlisPro (Agilent Technologies, 2013)'
_computing_data_collection 'CrysAlisPro (Agilent Technologies, 2013)'
_computing_data_reduction 'CrysAlisPro (Agilent Technologies, 2013)'
_computing_molecular_graphics 'PLATON (Spek, 2009)'
_computing_publication_material 'WinGX (Farrugia, 2012)'
_computing_structure_refinement 'SHELXL-2013 (Sheldrick, 2013)'
_computing_structure_solution 'SIR-2004 (Burla et al., 2005)'
_diffrn_ambient_temperature 295(2)
_diffrn_detector_area_resol_mean 16.3426
_diffrn_measured_fraction_theta_full 0.993
_diffrn_measured_fraction_theta_max 0.994
_diffrn_measurement_device_type 'Xcalibur, Sapphire3'
_diffrn_measurement_method '\w scans'
_diffrn_radiation_monochromator graphite
_diffrn_radiation_source 'Enhance (Mo) X-ray Source'
_diffrn_radiation_type MoK\a
_diffrn_radiation_wavelength 0.71073
_diffrn_reflns_av_R_equivalents 0.0344
_diffrn_reflns_av_unetI/netI 0.0583
_diffrn_reflns_laue_measured_fraction_full 0.993
_diffrn_reflns_laue_measured_fraction_max 0.994
_diffrn_reflns_limit_h_max 6
_diffrn_reflns_limit_h_min -11
_diffrn_reflns_limit_k_max 20
_diffrn_reflns_limit_k_min -14
_diffrn_reflns_limit_l_max 15
_diffrn_reflns_limit_l_min -26
_diffrn_reflns_number 12638
_diffrn_reflns_point_group_measured_fraction_full 0.995
_diffrn_reflns_point_group_measured_fraction_max 0.996
_diffrn_reflns_theta_full 25.242
_diffrn_reflns_theta_max 26.999
_diffrn_reflns_theta_min 4.37
_exptl_absorpt_coefficient_mu 0.794
_exptl_absorpt_correction_T_max 1.00000
_exptl_absorpt_correction_T_min 0.59401
_exptl_absorpt_correction_type multi-scan
_exptl_absorpt_process_details
;
        CrysAlisPro, Agilent Technologies,
        Version 1.171.36.28 (release 01-02-2013 CrysAlis171 .NET)
        (compiled Feb  1 2013,16:14:44)
        Empirical absorption correction using spherical harmonics,
 implemented in SCALE3 ABSPACK scaling algorithm.
;
_exptl_crystal_colour orange
_exptl_crystal_density_diffrn 1.348
_exptl_crystal_description prism
_exptl_crystal_F_000 1288
_exptl_crystal_recrystallization_method 'Re-crystallisation from solvent: Chloroform'
_exptl_crystal_size_max 0.79
_exptl_crystal_size_mid 0.36
_exptl_crystal_size_min 0.14
_refine_diff_density_max 0.680
_refine_diff_density_min -0.690
_refine_diff_density_rms 0.074
_refine_ls_abs_structure_details
;
 Flack x determined using 1482 quotients [(I+)-(I-)]/[(I+)+(I-)]
 (Parsons and Flack (2004), Acta Cryst. A60, s61).
;
_refine_ls_abs_structure_Flack -0.010(12)
_refine_ls_extinction_method none
_refine_ls_goodness_of_fit_ref 0.982
_refine_ls_hydrogen_treatment mixed
_refine_ls_matrix_type full
_refine_ls_number_parameters 356
_refine_ls_number_reflns 6637
_refine_ls_number_restraints 4
_refine_ls_restrained_S_all 0.981
_refine_ls_R_factor_all 0.1007
_refine_ls_R_factor_gt 0.0630
_refine_ls_shift/su_max 0.001
_refine_ls_shift/su_mean 0
_refine_ls_structure_factor_coef Fsqd
_refine_ls_weighting_details 'w=1/[\s^2^(Fo^2^)+(0.1051P)^2^] where P=(Fo^2^+2Fc^2^)/3'
_refine_ls_weighting_scheme calc
_refine_ls_wR_factor_gt 0.1550
_refine_ls_wR_factor_ref 0.1803
_reflns_number_gt 4443
_reflns_number_total 6637
_reflns_threshold_expression 'I > 2\s(I)'
_cod_data_source_file c5dt01610j2.cif
_cod_data_source_block lb_2598
_cod_depositor_comments
;
The following automatic conversions were performed:

'_chemical_melting_point' value '414-416' was changed to '415.0(10)'
- the average value was taken and precision was estimated.

Automatic conversion script
Id: cif_fix_values 3271 2015-04-21 07:52:19Z andrius 

 Adding full bibliography for 7036161.cif.
;
_cod_database_code 7036161

loop_
_symmetry_equiv_pos_as_xyz
'x, y, z'
'-x+1/2, -y, z+1/2'
'x+1/2, -y+1/2, -z'
'-x, y+1/2, -z+1/2'

loop_
_atom_site_label
_atom_site_type_symbol
_atom_site_fract_x
_atom_site_fract_y
_atom_site_fract_z
_atom_site_U_iso_or_equiv
_atom_site_adp_type
_atom_site_occupancy
_atom_site_calc_flag
Fe1 Fe 1.02818(9) 0.51276(5) 0.46453(5) 0.0551(3) Uani 1 d
N1 N 0.7199(5) 0.5734(3) 0.4157(3) 0.0454(11) Uani 1 d
H1N H 0.649(5) 0.539(3) 0.410(3) 0.055(18) Uiso 1 d
N2 N 0.4730(6) 0.6779(3) 0.5194(2) 0.0515(12) Uani 1 d
H2N H 0.408(5) 0.716(3) 0.522(3) 0.059(19) Uiso 1 d
N3 N 0.7779(5) 0.4420(3) 0.5491(3) 0.0496(13) Uani 1 d
H3N H 0.720(6) 0.482(3) 0.558(3) 0.063(19) Uiso 1 d
N4 N 0.4823(7) 0.3263(3) 0.4825(3) 0.0628(15) Uani 1 d
H4N H 0.437(7) 0.281(2) 0.490(4) 0.08(2) Uiso 1 d
O1 O 0.7579(5) 0.6959(3) 0.4624(3) 0.0707(14) Uani 1 d
O2 O 0.5871(6) 0.5747(3) 0.5708(2) 0.0677(13) Uani 1 d
O3 O 0.4743(7) 0.6779(3) 0.6246(2) 0.0796(15) Uani 1 d
O4 O 0.7954(6) 0.3141(2) 0.5088(3) 0.0801(17) Uani 1 d
O5 O 0.5441(7) 0.4278(3) 0.4164(3) 0.0863(17) Uani 1 d
C1 C 0.8698(7) 0.5510(4) 0.4013(3) 0.0521(15) Uani 1 d
C2 C 0.9981(7) 0.6022(4) 0.3966(4) 0.0664(18) Uani 1 d
H2 H 1.0015 0.6582 0.4036 0.08 Uiso 1 calc
C3 C 1.1186(9) 0.5514(6) 0.3794(5) 0.084(3) Uani 1 d
H3 H 1.2163 0.5689 0.3728 0.101 Uiso 1 calc
C4 C 1.0696(9) 0.4703(6) 0.3736(4) 0.081(2) Uani 1 d
H4 H 1.1282 0.4253 0.3634 0.097 Uiso 1 calc
C5 C 0.9095(7) 0.4701(4) 0.3867(4) 0.0597(18) Uani 1 d
H5 H 0.846 0.4252 0.3855 0.072 Uiso 1 calc
C6 C 0.9276(6) 0.4683(4) 0.5449(4) 0.0529(15) Uani 1 d
C7 C 0.9682(8) 0.5513(4) 0.5544(3) 0.0586(16) Uani 1 d
H7 H 0.9031 0.5939 0.5638 0.07 Uiso 1 calc
C8 C 1.1252(8) 0.5578(5) 0.5470(4) 0.073(2) Uani 1 d
H8 H 1.1813 0.6054 0.5506 0.087 Uiso 1 calc
C9 C 1.1806(7) 0.4795(6) 0.5334(5) 0.084(2) Uani 1 d
H9 H 1.2805 0.4668 0.5263 0.101 Uiso 1 calc
C10 C 1.0607(7) 0.4230(5) 0.5320(4) 0.0701(19) Uani 1 d
H10 H 1.0674 0.3673 0.5242 0.084 Uiso 1 calc
C11 C 0.6758(6) 0.6408(3) 0.4459(3) 0.0455(14) Uani 1 d
C12 C 0.5054(6) 0.6472(3) 0.4560(3) 0.0493(14) Uani 1 d
H12 H 0.4605 0.593 0.4511 0.059 Uiso 1 calc
C13 C 0.4403(9) 0.7043(4) 0.4060(4) 0.074(2) Uani 1 d
H13A H 0.3367 0.7139 0.4153 0.11 Uiso 1 calc
H13B H 0.4495 0.6801 0.3642 0.11 Uiso 1 calc
H13C H 0.4936 0.7552 0.4068 0.11 Uiso 1 calc
C14 C 0.5174(8) 0.6385(3) 0.5714(3) 0.0508(14) Uani 1 d
C15 C 0.5031(11) 0.6442(5) 0.6897(4) 0.081(2) Uani 1 d
C16 C 0.6670(15) 0.6426(9) 0.7023(6) 0.138(5) Uani 1 d
H16A H 0.7104 0.5959 0.6817 0.207 Uiso 1 calc
H16B H 0.6843 0.6396 0.7478 0.207 Uiso 1 calc
H16C H 0.7119 0.6914 0.6856 0.207 Uiso 1 calc
C17 C 0.4281(18) 0.5621(7) 0.6959(5) 0.134(5) Uani 1 d
H17A H 0.3216 0.5692 0.6964 0.201 Uiso 1 calc
H17B H 0.4594 0.5364 0.7351 0.201 Uiso 1 calc
H17C H 0.4556 0.5283 0.6601 0.201 Uiso 1 calc
C18 C 0.4265(19) 0.7060(8) 0.7325(5) 0.152(6) Uani 1 d
H18A H 0.4802 0.7567 0.731 0.227 Uiso 1 calc
H18B H 0.4246 0.6861 0.7758 0.227 Uiso 1 calc
H18C H 0.326 0.7145 0.7177 0.227 Uiso 1 calc
C19 C 0.7198(7) 0.3711(3) 0.5299(4) 0.0523(15) Uani 1 d
C20 C 0.5517(6) 0.3637(4) 0.5377(4) 0.0581(15) Uani 1 d
H20 H 0.5098 0.4185 0.5431 0.07 Uiso 1 calc
C21 C 0.5156(11) 0.3135(6) 0.5977(5) 0.092(3) Uani 1 d
H21A H 0.4104 0.3018 0.5989 0.138 Uiso 1 calc
H21B H 0.5429 0.3438 0.6354 0.138 Uiso 1 calc
H21C H 0.5707 0.2632 0.5966 0.138 Uiso 1 calc
C22 C 0.4874(8) 0.3597(4) 0.4254(4) 0.0659(18) Uani 1 d
C23 C 0.4196(11) 0.3140(5) 0.3714(5) 0.096(3) Uani 1 d
H23A H 0.3794 0.3518 0.3406 0.144 Uiso 1 calc
H23B H 0.341 0.2797 0.3873 0.144 Uiso 1 calc
H23C H 0.4946 0.281 0.3511 0.144 Uiso 1 calc
C24 C 1.0080(15) 0.4315(6) 0.7129(5) 0.111(3) Uani 1 d
H24 H 1.0064 0.4592 0.6712 0.133 Uiso 1 calc
Cl1 Cl 1.0191(5) 0.5049(2) 0.7741(2) 0.1505(13) Uani 1 d
Cl2 Cl 1.1619(5) 0.3699(3) 0.7166(2) 0.1527(14) Uani 1 d
Cl3 Cl 0.8428(5) 0.3796(3) 0.7231(3) 0.1701(17) Uani 1 d

loop_
_atom_site_aniso_label
_atom_site_aniso_U_11
_atom_site_aniso_U_22
_atom_site_aniso_U_33
_atom_site_aniso_U_23
_atom_site_aniso_U_13
_atom_site_aniso_U_12
Fe1 0.0350(4) 0.0673(5) 0.0631(5) -0.0107(4) 0.0033(4) 0.0023(4)
N1 0.038(2) 0.044(2) 0.055(3) -0.005(2) 0.002(2) -0.004(2)
N2 0.048(3) 0.045(2) 0.062(3) -0.005(2) 0.004(3) 0.015(2)
N3 0.037(2) 0.043(2) 0.068(4) -0.003(2) 0.002(2) 0.0063(19)
N4 0.062(3) 0.039(3) 0.087(5) -0.001(3) -0.005(3) -0.008(3)
O1 0.052(2) 0.053(2) 0.107(4) -0.021(3) 0.011(3) -0.0208(19)
O2 0.083(3) 0.056(2) 0.063(3) -0.001(2) 0.006(3) 0.026(2)
O3 0.109(4) 0.067(3) 0.063(3) -0.004(2) 0.026(3) 0.028(3)
O4 0.065(3) 0.043(2) 0.131(5) -0.008(3) 0.006(3) 0.019(2)
O5 0.097(4) 0.059(3) 0.104(4) 0.013(3) -0.016(4) -0.031(3)
C1 0.048(3) 0.062(4) 0.046(4) -0.001(3) 0.006(3) 0.000(3)
C2 0.055(4) 0.074(4) 0.070(4) 0.002(3) 0.016(3) -0.012(3)
C3 0.059(5) 0.117(7) 0.077(6) -0.002(5) 0.025(4) -0.004(5)
C4 0.068(5) 0.106(6) 0.070(5) -0.025(5) 0.011(4) 0.021(4)
C5 0.053(3) 0.066(4) 0.061(4) -0.021(3) 0.003(3) 0.003(3)
C6 0.040(3) 0.060(4) 0.058(4) -0.005(3) -0.008(3) 0.003(2)
C7 0.051(3) 0.068(4) 0.056(4) -0.013(3) -0.001(3) -0.006(3)
C8 0.044(3) 0.094(5) 0.080(6) -0.010(4) -0.008(4) -0.017(4)
C9 0.037(3) 0.130(7) 0.086(6) -0.002(6) -0.012(4) 0.008(4)
C10 0.043(3) 0.079(4) 0.088(5) 0.002(4) -0.008(4) 0.015(3)
C11 0.044(3) 0.039(3) 0.054(4) 0.000(2) 0.002(3) -0.004(2)
C12 0.044(3) 0.042(3) 0.061(4) -0.008(3) -0.001(3) 0.002(2)
C13 0.075(5) 0.072(4) 0.074(5) -0.003(4) -0.019(4) 0.015(4)
C14 0.052(3) 0.040(3) 0.061(4) -0.004(3) 0.010(3) 0.005(3)
C15 0.110(7) 0.076(5) 0.055(4) 0.001(3) 0.016(5) 0.009(5)
C16 0.132(11) 0.202(14) 0.080(7) -0.003(8) -0.011(7) 0.012(10)
C17 0.204(16) 0.111(8) 0.087(7) 0.004(6) 0.025(9) -0.038(8)
C18 0.250(18) 0.132(9) 0.073(6) -0.009(6) 0.047(10) 0.044(11)
C19 0.051(3) 0.038(3) 0.068(4) 0.004(3) -0.001(3) 0.008(2)
C20 0.046(3) 0.050(3) 0.078(4) -0.003(3) 0.004(4) -0.003(2)
C21 0.080(5) 0.106(6) 0.091(6) 0.015(5) 0.010(5) -0.018(5)
C22 0.054(4) 0.053(3) 0.091(5) 0.001(4) -0.004(4) -0.007(3)
C23 0.103(7) 0.084(5) 0.101(7) -0.019(5) -0.018(6) -0.026(5)
C24 0.137(10) 0.115(7) 0.079(6) 0.001(5) -0.012(7) -0.016(7)
Cl1 0.161(3) 0.130(2) 0.161(3) -0.050(2) -0.018(3) -0.010(2)
Cl2 0.148(3) 0.159(3) 0.151(3) -0.018(3) 0.013(3) 0.023(2)
Cl3 0.134(3) 0.178(4) 0.199(4) -0.033(3) -0.026(3) -0.043(3)

loop_
_atom_type_symbol
_atom_type_description
_atom_type_scat_dispersion_real
_atom_type_scat_dispersion_imag
_atom_type_scat_source
C C 0.0033 0.0016 'International Tables Vol C Tables 4.2.6.8 and 6.1.1.4'
H H 0 0 'International Tables Vol C Tables 4.2.6.8 and 6.1.1.4'
N N 0.0061 0.0033 'International Tables Vol C Tables 4.2.6.8 and 6.1.1.4'
O O 0.0106 0.006 'International Tables Vol C Tables 4.2.6.8 and 6.1.1.4'
Fe Fe 0.3463 0.8444 'International Tables Vol C Tables 4.2.6.8 and 6.1.1.4'
Cl Cl 0.1484 0.1585 'International Tables Vol C Tables 4.2.6.8 and 6.1.1.4'

loop_
_geom_angle_atom_site_label_1
_geom_angle_atom_site_label_2
_geom_angle_atom_site_label_3
_geom_angle
C1 Fe1 C6 109.6(2)
C1 Fe1 C3 67.6(3)
C6 Fe1 C3 175.4(4)
C1 Fe1 C7 108.3(3)
C6 Fe1 C7 40.8(3)
C3 Fe1 C7 143.1(4)
C1 Fe1 C9 175.8(3)
C6 Fe1 C9 68.0(3)
C3 Fe1 C9 115.1(4)
C7 Fe1 C9 67.5(3)
C1 Fe1 C4 68.4(3)
C6 Fe1 C4 135.9(4)
C3 Fe1 C4 40.1(4)
C7 Fe1 C4 175.0(3)
C9 Fe1 C4 115.8(4)
C1 Fe1 C10 139.7(3)
C6 Fe1 C10 40.9(3)
C3 Fe1 C10 139.2(3)
C7 Fe1 C10 68.5(3)
C9 Fe1 C10 40.4(3)
C4 Fe1 C10 111.2(4)
C1 Fe1 C2 40.8(3)
C6 Fe1 C2 139.8(3)
C3 Fe1 C2 40.2(3)
C7 Fe1 C2 112.0(3)
C9 Fe1 C2 139.2(3)
C4 Fe1 C2 68.3(3)
C10 Fe1 C2 179.3(3)
C1 Fe1 C5 40.2(3)
C6 Fe1 C5 107.3(3)
C3 Fe1 C5 68.2(4)
C7 Fe1 C5 133.6(3)
C9 Fe1 C5 143.3(3)
C4 Fe1 C5 41.5(3)
C10 Fe1 C5 111.6(3)
C2 Fe1 C5 68.5(3)
C1 Fe1 C8 136.3(3)
C6 Fe1 C8 68.2(3)
C3 Fe1 C8 116.3(3)
C7 Fe1 C8 40.4(3)
C9 Fe1 C8 40.0(3)
C4 Fe1 C8 144.6(3)
C10 Fe1 C8 68.1(3)
C2 Fe1 C8 111.9(3)
C5 Fe1 C8 173.9(3)
C11 N1 C1 126.4(5)
C11 N1 H1N 113(4)
C1 N1 H1N 120(4)
C14 N2 C12 121.2(4)
C14 N2 H2N 120(5)
C12 N2 H2N 117(5)
C19 N3 C6 128.2(5)
C19 N3 H3N 120(4)
C6 N3 H3N 111(4)
C22 N4 C20 121.9(5)
C22 N4 H4N 122(6)
C20 N4 H4N 116(6)
C14 O3 C15 121.6(5)
C5 C1 N1 121.8(6)
C5 C1 C2 109.7(6)
N1 C1 C2 128.4(6)
C5 C1 Fe1 70.9(4)
N1 C1 Fe1 126.8(5)
C2 C1 Fe1 70.4(4)
C3 C2 C1 106.6(6)
C3 C2 Fe1 69.7(5)
C1 C2 Fe1 68.8(4)
C3 C2 H2 126.7
C1 C2 H2 126.7
Fe1 C2 H2 126.3
C4 C3 C2 110.0(7)
C4 C3 Fe1 70.0(5)
C2 C3 Fe1 70.1(5)
C4 C3 H3 125
C2 C3 H3 125
Fe1 C3 H3 126.4
C3 C4 C5 107.1(7)
C3 C4 Fe1 69.9(5)
C5 C4 Fe1 69.6(4)
C3 C4 H4 126.4
C5 C4 H4 126.4
Fe1 C4 H4 125.6
C1 C5 C4 106.6(7)
C1 C5 Fe1 68.9(4)
C4 C5 Fe1 68.9(4)
C1 C5 H5 126.7
C4 C5 H5 126.7
Fe1 C5 H5 127.1
N3 C6 C7 121.8(5)
N3 C6 C10 130.1(6)
C7 C6 C10 108.1(6)
N3 C6 Fe1 125.5(5)
C7 C6 Fe1 70.0(4)
C10 C6 Fe1 70.3(5)
C8 C7 C6 108.1(7)
C8 C7 Fe1 70.4(5)
C6 C7 Fe1 69.2(4)
C8 C7 H7 125.9
C6 C7 H7 125.9
Fe1 C7 H7 126
C9 C8 C7 107.6(7)
C9 C8 Fe1 69.7(5)
C7 C8 Fe1 69.2(4)
C9 C8 H8 126.2
C7 C8 H8 126.2
Fe1 C8 H8 126.5
C8 C9 C10 109.5(6)
C8 C9 Fe1 70.4(5)
C10 C9 Fe1 69.9(4)
C8 C9 H9 125.2
C10 C9 H9 125.2
Fe1 C9 H9 126.1
C9 C10 C6 106.7(6)
C9 C10 Fe1 69.7(5)
C6 C10 Fe1 68.8(4)
C9 C10 H10 126.7
C6 C10 H10 126.7
Fe1 C10 H10 126.4
O1 C11 N1 124.9(5)
O1 C11 C12 120.7(5)
N1 C11 C12 114.4(5)
N2 C12 C13 109.6(5)
N2 C12 C11 110.3(5)
C13 C12 C11 109.1(6)
N2 C12 H12 109.3
C13 C12 H12 109.3
C11 C12 H12 109.3
C12 C13 H13A 109.5
C12 C13 H13B 109.5
H13A C13 H13B 109.5
C12 C13 H13C 109.5
H13A C13 H13C 109.5
H13B C13 H13C 109.5
O2 C14 N2 124.4(6)
O2 C14 O3 124.8(6)
N2 C14 O3 110.8(5)
C16 C15 O3 109.8(8)
C16 C15 C17 114.0(10)
O3 C15 C17 109.4(8)
C16 C15 C18 110.7(11)
O3 C15 C18 102.0(7)
C17 C15 C18 110.2(10)
C15 C16 H16A 109.5
C15 C16 H16B 109.5
H16A C16 H16B 109.5
C15 C16 H16C 109.5
H16A C16 H16C 109.5
H16B C16 H16C 109.5
C15 C17 H17A 109.5
C15 C17 H17B 109.5
H17A C17 H17B 109.5
C15 C17 H17C 109.5
H17A C17 H17C 109.5
H17B C17 H17C 109.5
C15 C18 H18A 109.5
C15 C18 H18B 109.5
H18A C18 H18B 109.5
C15 C18 H18C 109.5
H18A C18 H18C 109.5
H18B C18 H18C 109.5
O4 C19 N3 123.6(6)
O4 C19 C20 121.4(5)
N3 C19 C20 115.1(5)
N4 C20 C19 112.0(6)
N4 C20 C21 109.3(5)
C19 C20 C21 109.9(7)
N4 C20 H20 108.5
C19 C20 H20 108.5
C21 C20 H20 108.5
C20 C21 H21A 109.5
C20 C21 H21B 109.5
H21A C21 H21B 109.5
C20 C21 H21C 109.5
H21A C21 H21C 109.5
H21B C21 H21C 109.5
O5 C22 N4 121.9(7)
O5 C22 C23 120.5(8)
N4 C22 C23 117.6(6)
C22 C23 H23A 109.5
C22 C23 H23B 109.5
H23A C23 H23B 109.5
C22 C23 H23C 109.5
H23A C23 H23C 109.5
H23B C23 H23C 109.5
Cl2 C24 Cl3 113.2(6)
Cl2 C24 Cl1 109.1(7)
Cl3 C24 Cl1 107.4(7)
Cl2 C24 H24 109
Cl3 C24 H24 109
Cl1 C24 H24 109

loop_
_geom_bond_atom_site_label_1
_geom_bond_atom_site_label_2
_geom_bond_distance
Fe1 C1 2.033(7)
Fe1 C6 2.035(7)
Fe1 C3 2.048(9)
Fe1 C7 2.046(7)
Fe1 C9 2.052(8)
Fe1 C4 2.050(8)
Fe1 C10 2.054(8)
Fe1 C2 2.054(7)
Fe1 C5 2.060(7)
Fe1 C8 2.061(8)
N1 C11 1.332(7)
N1 C1 1.424(8)
N1 H1N 0.86(5)
N2 C14 1.322(8)
N2 C12 1.442(8)
N2 H2N 0.86(5)
N3 C19 1.334(8)
N3 C6 1.410(8)
N3 H3N 0.86(5)
N4 C22 1.309(10)
N4 C20 1.443(9)
N4 H4N 0.859(14)
O1 C11 1.213(7)
O2 C14 1.216(7)
O3 C14 1.340(7)
O3 C15 1.485(9)
O4 C19 1.236(7)
O5 C22 1.240(8)
C1 C5 1.407(9)
C1 C2 1.425(9)
C2 C3 1.409(11)
C2 H2 0.93
C3 C4 1.404(13)
C3 H3 0.93
C4 C5 1.458(11)
C4 H4 0.93
C5 H5 0.93
C6 C7 1.421(9)
C6 C10 1.429(9)
C7 C8 1.417(10)
C7 H7 0.93
C8 C9 1.405(11)
C8 H8 0.93
C9 C10 1.418(10)
C9 H9 0.93
C10 H10 0.93
C11 C12 1.542(8)
C12 C13 1.517(9)
C12 H12 0.98
C13 H13A 0.96
C13 H13B 0.96
C13 H13C 0.96
C15 C16 1.490(16)
C15 C17 1.510(13)
C15 C18 1.514(13)
C16 H16A 0.96
C16 H16B 0.96
C16 H16C 0.96
C17 H17A 0.96
C17 H17B 0.96
C17 H17C 0.96
C18 H18A 0.96
C18 H18B 0.96
C18 H18C 0.96
C19 C20 1.518(8)
C20 C21 1.532(11)
C20 H20 0.98
C21 H21A 0.96
C21 H21B 0.96
C21 H21C 0.96
C22 C23 1.482(11)
C23 H23A 0.96
C23 H23B 0.96
C23 H23C 0.96
C24 Cl2 1.709(13)
C24 Cl3 1.719(13)
C24 Cl1 1.756(10)
C24 H24 0.98

loop_
_geom_torsion_atom_site_label_1
_geom_torsion_atom_site_label_2
_geom_torsion_atom_site_label_3
_geom_torsion_atom_site_label_4
_geom_torsion
C11 N1 C1 C5 161.1(7)
C11 N1 C1 C2 -21.4(11)
C11 N1 C1 Fe1 72.0(8)
C5 C1 C2 C3 -0.5(9)
N1 C1 C2 C3 -178.3(7)
Fe1 C1 C2 C3 59.7(6)
C5 C1 C2 Fe1 -60.3(5)
N1 C1 C2 Fe1 122.0(7)
C1 C2 C3 C4 -0.4(10)
Fe1 C2 C3 C4 58.8(7)
C1 C2 C3 Fe1 -59.2(5)
C2 C3 C4 C5 1.1(11)
Fe1 C3 C4 C5 59.9(6)
C2 C3 C4 Fe1 -58.9(7)
N1 C1 C5 C4 179.1(7)
C2 C1 C5 C4 1.2(9)
Fe1 C1 C5 C4 -58.8(6)
N1 C1 C5 Fe1 -122.1(6)
C2 C1 C5 Fe1 59.9(5)
C3 C4 C5 C1 -1.4(10)
Fe1 C4 C5 C1 58.8(5)
C3 C4 C5 Fe1 -60.1(7)
C19 N3 C6 C7 166.2(7)
C19 N3 C6 C10 -14.2(13)
C19 N3 C6 Fe1 79.1(8)
N3 C6 C7 C8 -180.0(7)
C10 C6 C7 C8 0.4(10)
Fe1 C6 C7 C8 -59.9(6)
N3 C6 C7 Fe1 -120.1(7)
C10 C6 C7 Fe1 60.2(6)
C6 C7 C8 C9 -0.2(11)
Fe1 C7 C8 C9 -59.3(7)
C6 C7 C8 Fe1 59.1(5)
C7 C8 C9 C10 -0.1(11)
Fe1 C8 C9 C10 -59.1(7)
C7 C8 C9 Fe1 59.0(6)
C8 C9 C10 C6 0.3(11)
Fe1 C9 C10 C6 -59.1(6)
C8 C9 C10 Fe1 59.4(7)
N3 C6 C10 C9 180.0(8)
C7 C6 C10 C9 -0.4(10)
Fe1 C6 C10 C9 59.7(6)
N3 C6 C10 Fe1 120.3(8)
C7 C6 C10 Fe1 -60.1(5)
C1 N1 C11 O1 4.5(11)
C1 N1 C11 C12 -178.7(6)
C14 N2 C12 C13 179.6(6)
C14 N2 C12 C11 -60.2(7)
O1 C11 C12 N2 -44.7(8)
N1 C11 C12 N2 138.3(5)
O1 C11 C12 C13 75.8(8)
N1 C11 C12 C13 -101.2(6)
C12 N2 C14 O2 -0.1(10)
C12 N2 C14 O3 -179.7(6)
C15 O3 C14 O2 -2.8(11)
C15 O3 C14 N2 176.8(7)
C14 O3 C15 C16 66.2(10)
C14 O3 C15 C17 -59.6(11)
C14 O3 C15 C18 -176.4(9)
C6 N3 C19 O4 5.4(12)
C6 N3 C19 C20 -176.5(7)
C22 N4 C20 C19 -62.5(8)
C22 N4 C20 C21 175.5(7)
O4 C19 C20 N4 -44.5(9)
N3 C19 C20 N4 137.4(6)
O4 C19 C20 C21 77.2(9)
N3 C19 C20 C21 -101.0(7)
C20 N4 C22 O5 -4.5(11)
C20 N4 C22 C23 176.7(7)
